data_7106670
loop_
_publ_author_name
'Takeshi Sakano'
'Kenji Higashiguchi'
'Kenji Matsuda'

_publ_section_title
;
 Comparison of Molecular Conductance between Planer and Twisted
 4-Phenylpyridine by using Two-dimensional Phase Separation of
 Tetraphenylporphyrin Templates at Liquid-HOPG Interface
;
_journal_name_full Chem.Commun.
_journal_page_first 8427
_journal_paper_doi 10.1039/c1cc12041g
_journal_volume 47
_journal_year 2011
_chemical_formula_moiety
;
C61 H49 Cl N5 O2 Rh
;
_chemical_formula_sum 'C61 H49 Cl N5 O2 Rh'
_chemical_formula_weight 1022.41
_chemical_name_common C0-Rh-1
_chemical_name_systematic
;
4-Phenylpyridine-coordinated rhodium 5,10,15,20-tetraphenylporphyrin chloride
;
_space_group_IT_number 9
_symmetry_cell_setting monoclinic
_symmetry_space_group_name_Hall 'C -2yc'
_symmetry_space_group_name_H-M 'C 1 c 1'
_atom_sites_solution_hydrogens geom
_atom_sites_solution_primary direct
_atom_sites_solution_secondary difmap
_audit_creation_method SHELXL-97
_cell_angle_alpha 90.00
_cell_angle_beta 105.2470(10)
_cell_angle_gamma 90.00
_cell_formula_units_Z 4
_cell_length_a 17.5590(8)
_cell_length_b 15.5831(7)
_cell_length_c 18.4654(8)
_cell_measurement_temperature 193(2)
_cell_volume 4874.7(4)
_computing_cell_refinement 'Bruker SMART'
_computing_data_collection 'Bruker SMART'
_computing_data_reduction 'Bruker SHELXTL'
_computing_molecular_graphics 'Bruker SHELXTL'
_computing_publication_material 'Bruker SHELXTL'
_computing_structure_refinement 'SHELXL-97 (Sheldrick, 2008)'
_computing_structure_solution 'SHELXS-97 (Sheldrick, 2008)'
_diffrn_ambient_temperature 193(2)
_diffrn_detector_area_resol_mean 8.366
_diffrn_measured_fraction_theta_full 0.992
_diffrn_measured_fraction_theta_max 0.992
_diffrn_radiation_monochromator graphite
_diffrn_radiation_source 'fine-focus sealed tube'
_diffrn_radiation_type MoK\a
_diffrn_radiation_wavelength 0.71073
_diffrn_reflns_av_R_equivalents 0.0277
_diffrn_reflns_av_sigmaI/netI 0.0521
_diffrn_reflns_limit_h_max 22
_diffrn_reflns_limit_h_min -21
_diffrn_reflns_limit_k_max 19
_diffrn_reflns_limit_k_min -11
_diffrn_reflns_limit_l_max 23
_diffrn_reflns_limit_l_min -23
_diffrn_reflns_number 13602
_diffrn_reflns_theta_full 27.15
_diffrn_reflns_theta_max 27.15
_diffrn_reflns_theta_min 1.78
_exptl_absorpt_coefficient_mu 0.456
_exptl_absorpt_correction_T_max 0.9558
_exptl_absorpt_correction_T_min 0.7745
_exptl_absorpt_correction_type numerical
_exptl_absorpt_process_details XPREP;
_exptl_crystal_colour purple
_exptl_crystal_density_diffrn 1.393
_exptl_crystal_density_method 'not measured'
_exptl_crystal_description needle
_exptl_crystal_F_000 2112
_exptl_crystal_size_max 0.59
_exptl_crystal_size_mid 0.22
_exptl_crystal_size_min 0.10
_refine_diff_density_max 0.699
_refine_diff_density_min -0.363
_refine_diff_density_rms 0.055
_refine_ls_abs_structure_details 'Flack H D (1983), Acta Cryst. A39, 876-881'
_refine_ls_abs_structure_Flack 0.38(3)
_refine_ls_extinction_method none
_refine_ls_goodness_of_fit_ref 0.922
_refine_ls_hydrogen_treatment mixed
_refine_ls_matrix_type full
_refine_ls_number_parameters 631
_refine_ls_number_reflns 9517
_refine_ls_number_restraints 10
_refine_ls_restrained_S_all 0.922
_refine_ls_R_factor_all 0.0554
_refine_ls_R_factor_gt 0.0373
_refine_ls_shift/su_max 0.060
_refine_ls_shift/su_mean 0.012
_refine_ls_structure_factor_coef Fsqd
_refine_ls_weighting_details 'calc w=1/[\s^2^(Fo^2^)+(0.0385P)^2^+0.0000P] where P=(Fo^2^+2Fc^2^)/3'
_refine_ls_weighting_scheme calc
_refine_ls_wR_factor_gt 0.0778
_refine_ls_wR_factor_ref 0.0846
_reflns_number_gt 6990
_reflns_number_total 9517
_reflns_threshold_expression >2sigma(I)
_cod_data_source_file c1cc12041g.txt
_cod_data_source_block C0-Rh-1
_cod_original_sg_symbol_H-M Cc
_cod_original_formula_sum
;
C61 H49 Cl N5 O2 Rh
;
_cod_database_code 7106670

loop_
_symmetry_equiv_pos_as_xyz
'x, y, z'
'x, -y, z+1/2'
'x+1/2, y+1/2, z'
'x+1/2, -y+1/2, z+1/2'

loop_
_atom_site_label
_atom_site_type_symbol
_atom_site_fract_x
_atom_site_fract_y
_atom_site_fract_z
_atom_site_U_iso_or_equiv
_atom_site_adp_type
_atom_site_occupancy
_atom_site_symmetry_multiplicity
_atom_site_calc_flag
_atom_site_refinement_flags
_atom_site_disorder_assembly
_atom_site_disorder_group
C1 C 1.1527(6) 0.8808(6) 0.3575(5) 0.048(2) Uani 1 1 d . . .
C2 C 1.2174(6) 0.8784(7) 0.3269(5) 0.048(2) Uani 1 1 d . . .
H2 H 1.2714 0.8853 0.3533 0.058 Uiso 1 1 calc R . .
C3 C 1.1872(5) 0.8638(6) 0.2497(6) 0.047(2) Uani 1 1 d . . .
H3 H 1.2166 0.8575 0.2135 0.057 Uiso 1 1 calc R . .
C4 C 1.0975(6) 0.8601(6) 0.2356(6) 0.047(2) Uani 1 1 d . . .
C5 C 1.0464(4) 0.8562(5) 0.1667(4) 0.040(2) Uani 1 1 d . . .
C6 C 0.9609(5) 0.8684(5) 0.1581(5) 0.0382(19) Uani 1 1 d . . .
C7 C 0.9110(6) 0.8682(6) 0.0851(5) 0.053(2) Uani 1 1 d . . .
H7 H 0.9246 0.8605 0.0390 0.063 Uiso 1 1 calc R . .
C8 C 0.8370(7) 0.8819(6) 0.0962(6) 0.055(3) Uani 1 1 d . . .
H8 H 0.7893 0.8878 0.0577 0.067 Uiso 1 1 calc R . .
C9 C 0.8440(5) 0.8859(5) 0.1756(4) 0.040(2) Uani 1 1 d . . .
C10 C 0.7843(5) 0.8887(6) 0.2110(6) 0.047(2) Uani 1 1 d . . .
C11 C 0.7925(4) 0.8844(5) 0.2847(5) 0.038(2) Uani 1 1 d . . .
C12 C 0.7305(5) 0.8767(7) 0.3261(5) 0.049(2) Uani 1 1 d . . .
H12 H 0.6750 0.8793 0.3048 0.059 Uiso 1 1 calc R . .
C13 C 0.7664(6) 0.8657(6) 0.3966(5) 0.051(3) Uani 1 1 d . . .
H13 H 0.7408 0.8590 0.4357 0.061 Uiso 1 1 calc R . .
C14 C 0.8447(5) 0.8652(5) 0.4060(5) 0.0350(18) Uani 1 1 d . . .
C15 C 0.9033(5) 0.8560(6) 0.4760(5) 0.046(2) Uani 1 1 d . . .
C16 C 0.9802(6) 0.8667(6) 0.4909(5) 0.043(2) Uani 1 1 d . . .
C17 C 1.0425(5) 0.8719(5) 0.5633(4) 0.042(2) Uani 1 1 d . . .
H17 H 1.0328 0.8675 0.6115 0.051 Uiso 1 1 calc R . .
C18 C 1.1132(6) 0.8836(5) 0.5516(4) 0.041(2) Uani 1 1 d . . .
H18 H 1.1621 0.8892 0.5885 0.050 Uiso 1 1 calc R . .
C19 C 1.1004(5) 0.8859(6) 0.4718(5) 0.048(2) Uani 1 1 d . . .
C20 C 1.1638(5) 0.8926(6) 0.4377(5) 0.038(2) Uani 1 1 d . . .
C21 C 1.0742(5) 0.8367(6) 0.0996(5) 0.045(2) Uani 1 1 d . . .
C22 C 1.0982(6) 0.7552(7) 0.0944(5) 0.060(3) Uani 1 1 d . . .
H22 H 1.0964 0.7139 0.1318 0.072 Uiso 1 1 calc R . .
C23 C 1.1281(6) 0.7314(6) 0.0272(6) 0.066(3) Uani 1 1 d . . .
H23 H 1.1452 0.6746 0.0213 0.079 Uiso 1 1 calc R . .
C24 C 1.1300(6) 0.7914(7) -0.0231(5) 0.056(3) Uani 1 1 d . . .
H24 H 1.1460 0.7780 -0.0671 0.068 Uiso 1 1 calc R . .
C25 C 1.1084(7) 0.8732(7) -0.0103(6) 0.066(3) Uani 1 1 d . . .
H25 H 1.1143 0.9170 -0.0442 0.080 Uiso 1 1 calc R . .
C26 C 1.0803(6) 0.8944(6) 0.0456(5) 0.049(2) Uani 1 1 d . . .
H26 H 1.0634 0.9518 0.0491 0.059 Uiso 1 1 calc R . .
C27 C 0.7049(5) 0.9030(6) 0.1592(5) 0.044(2) Uani 1 1 d . . .
C28 C 0.6558(5) 0.8342(7) 0.1332(5) 0.081(4) Uani 1 1 d . . .
H28 H 0.6766 0.7777 0.1416 0.097 Uiso 1 1 calc R . .
C29 C 0.5758(6) 0.8454(7) 0.0944(6) 0.061(2) Uani 1 1 d . . .
H29 H 0.5404 0.7982 0.0873 0.074 Uiso 1 1 calc R . .
C30 C 0.5499(5) 0.9238(7) 0.0675(5) 0.053(2) Uani 1 1 d . . .
H30 H 0.4991 0.9301 0.0336 0.064 Uiso 1 1 calc R . .
C31 C 0.5964(6) 0.9931(7) 0.0891(7) 0.082(3) Uani 1 1 d . . .
H31 H 0.5761 1.0493 0.0765 0.098 Uiso 1 1 calc R . .
C32 C 0.6744(5) 0.9814(6) 0.1300(5) 0.058(2) Uani 1 1 d . . .
H32 H 0.7086 1.0297 0.1382 0.069 Uiso 1 1 calc R . .
C33 C 0.8704(5) 0.8309(6) 0.5417(5) 0.039(2) Uani 1 1 d . . .
C34 C 0.8467(5) 0.7485(5) 0.5539(5) 0.0408(19) Uani 1 1 d . . .
H34 H 0.8489 0.7052 0.5183 0.049 Uiso 1 1 calc R . .
C35 C 0.8220(6) 0.7281(6) 0.6110(5) 0.050(2) Uani 1 1 d . . .
H35 H 0.8061 0.6706 0.6161 0.061 Uiso 1 1 calc R . .
C36 C 0.8180(6) 0.7885(7) 0.6663(6) 0.056(3) Uani 1 1 d . . .
H36 H 0.7975 0.7722 0.7070 0.067 Uiso 1 1 calc R . .
C37 C 0.8435(6) 0.8707(6) 0.6617(5) 0.046(2) Uani 1 1 d . . .
H37 H 0.8441 0.9116 0.6999 0.055 Uiso 1 1 calc R . .
C38 C 0.8698(6) 0.8926(6) 0.5952(6) 0.060(3) Uani 1 1 d . . .
H38 H 0.8865 0.9494 0.5888 0.072 Uiso 1 1 calc R . .
C39 C 1.2488(5) 0.9008(6) 0.4856(5) 0.043(2) Uani 1 1 d . . .
C40 C 1.2969(5) 0.8339(7) 0.5060(6) 0.062(2) Uani 1 1 d . . .
H40 H 1.2836 0.7796 0.4828 0.074 Uiso 1 1 calc R . .
C41 C 1.3674(6) 0.8446(8) 0.5623(7) 0.091(4) Uani 1 1 d . . .
H41 H 1.3955 0.7959 0.5865 0.109 Uiso 1 1 calc R . .
C42 C 1.3954(6) 0.9244(7) 0.5821(6) 0.066(3) Uani 1 1 d . . .
H42 H 1.4480 0.9325 0.6119 0.080 Uiso 1 1 calc R . .
C43 C 1.3479(5) 0.9923(6) 0.5590(6) 0.060(3) Uani 1 1 d . . .
H43 H 1.3641 1.0478 0.5783 0.072 Uiso 1 1 calc R . .
C44 C 1.2751(5) 0.9816(6) 0.5071(6) 0.075(3) Uani 1 1 d . . .
H44 H 1.2440 1.0302 0.4869 0.090 Uiso 1 1 calc R . .
C45 C 0.9270(5) 1.0544(5) 0.3573(4) 0.040(2) Uani 1 1 d . . .
H45 H 0.8938 1.0243 0.3818 0.048 Uiso 1 1 calc R . .
C46 C 0.9266(5) 1.1435(6) 0.3562(4) 0.047(2) Uani 1 1 d . . .
H46 H 0.8920 1.1730 0.3796 0.056 Uiso 1 1 calc R . .
C47 C 0.9747(8) 1.19155(18) 0.3224(7) 0.0416(6) Uani 1 1 d . . .
C48 C 1.0204(5) 1.1443(6) 0.2848(5) 0.041(2) Uani 1 1 d . . .
H48 H 1.0529 1.1723 0.2583 0.049 Uiso 1 1 calc R . .
C49 C 1.0170(5) 1.0577(6) 0.2870(4) 0.044(2) Uani 1 1 d . . .
H49 H 1.0476 1.0270 0.2602 0.053 Uiso 1 1 calc R . .
C50 C 0.9745(8) 1.2872(2) 0.3203(7) 0.0473(9) Uani 1 1 d . . .
C51 C 0.9567(5) 1.3334(7) 0.3803(6) 0.059(3) Uani 1 1 d . . .
H51 H 0.9461 1.3039 0.4215 0.071 Uiso 1 1 calc R . .
C52 C 0.9551(6) 1.4241(6) 0.3773(7) 0.071(3) Uani 1 1 d . . .
H52 H 0.9424 1.4559 0.4165 0.085 Uiso 1 1 calc R . .
C53 C 0.9712(9) 1.4648(3) 0.3206(8) 0.0851(16) Uani 1 1 d . . .
H53 H 0.9688 1.5256 0.3184 0.102 Uiso 1 1 calc R . .
C54 C 0.9926(6) 1.4171(7) 0.2612(6) 0.076(3) Uani 1 1 d . . .
H54 H 1.0049 1.4463 0.2206 0.091 Uiso 1 1 calc R . .
C55 C 0.9945(5) 1.3315(6) 0.2648(6) 0.061(3) Uani 1 1 d . . .
H55 H 1.0106 1.3005 0.2270 0.073 Uiso 1 1 calc R . .
Rh1 Rh 0.97391(7) 0.877027(14) 0.32246(7) 0.03951(8) Uani 1 1 d . . .
Cl1 Cl 0.9740(3) 0.72678(5) 0.3215(3) 0.0675(3) Uani 1 1 d . . .
N1 N 1.0830(5) 0.8743(4) 0.3070(4) 0.041(2) Uani 1 1 d . . .
N2 N 0.9229(5) 0.8790(4) 0.2083(3) 0.0343(17) Uani 1 1 d . . .
N3 N 0.8634(5) 0.8755(4) 0.3410(4) 0.0397(19) Uani 1 1 d . . .
N4 N 1.0206(5) 0.8773(4) 0.4318(4) 0.048(2) Uani 1 1 d . . .
N5 N 0.9745(6) 1.01053(14) 0.3237(5) 0.0364(5) Uani 1 1 d . . .
C56 C 0.6455(6) 0.8959(11) 0.9213(6) 0.198(9) Uani 1 1 d D . .
H56A H 0.6712 0.8769 0.9725 0.298 Uiso 1 1 calc R . .
H56B H 0.5974 0.8623 0.9015 0.298 Uiso 1 1 calc R . .
H56C H 0.6320 0.9568 0.9219 0.298 Uiso 1 1 calc R . .
C57 C 0.7007(6) 0.8830(9) 0.8725(7) 0.106(5) Uani 1 1 d D . .
C58 C 0.6612(8) 0.8723(8) 0.7939(5) 0.122(5) Uani 1 1 d D . .
H58A H 0.6910 0.8318 0.7713 0.183 Uiso 1 1 calc R . .
H58B H 0.6582 0.9279 0.7684 0.183 Uiso 1 1 calc R . .
H58C H 0.6078 0.8502 0.7886 0.183 Uiso 1 1 calc R . .
O1 O 0.7683(5) 0.8729(6) 0.9097(4) 0.115(4) Uani 1 1 d D . .
C59 C 0.2794(5) 0.8746(7) 0.8458(5) 0.080(3) Uani 1 1 d D . .
H59A H 0.3131 0.8238 0.8586 0.120 Uiso 1 1 calc R . .
H59B H 0.2354 0.8700 0.8690 0.120 Uiso 1 1 calc R . .
H59C H 0.3103 0.9261 0.8646 0.120 Uiso 1 1 calc R . .
C60 C 0.2484(4) 0.8804(7) 0.7640(5) 0.066(3) Uani 1 1 d D . .
C61 C 0.2984(7) 0.9200(11) 0.7214(7) 0.178(7) Uani 1 1 d D . .
H61A H 0.3288 0.9669 0.7508 0.267 Uiso 1 1 calc R . .
H61B H 0.2653 0.9428 0.6741 0.267 Uiso 1 1 calc R . .
H61C H 0.3347 0.8770 0.7108 0.267 Uiso 1 1 calc R . .
O2 O 0.1780(4) 0.8649(7) 0.7376(5) 0.138(4) Uani 1 1 d D . .

loop_
_atom_site_aniso_label
_atom_site_aniso_U_11
_atom_site_aniso_U_22
_atom_site_aniso_U_33
_atom_site_aniso_U_23
_atom_site_aniso_U_13
_atom_site_aniso_U_12
C1 0.048(5) 0.050(6) 0.058(5) -0.002(4) 0.033(4) 0.005(4)
C2 0.039(5) 0.052(5) 0.048(4) -0.008(3) 0.002(3) 0.000(3)
C3 0.018(4) 0.058(6) 0.070(6) 0.001(4) 0.020(4) 0.007(3)
C4 0.039(4) 0.045(4) 0.069(6) 0.002(4) 0.033(4) 0.003(3)
C5 0.027(4) 0.039(5) 0.047(4) 0.001(4) -0.003(3) 0.010(3)
C6 0.018(3) 0.039(4) 0.053(4) -0.005(3) 0.002(3) 0.000(2)
C7 0.048(5) 0.056(6) 0.064(5) 0.004(4) 0.033(4) 0.006(4)
C8 0.040(6) 0.048(6) 0.075(6) 0.001(4) 0.010(5) 0.005(4)
C9 0.036(5) 0.044(5) 0.029(3) -0.005(3) -0.009(3) -0.001(3)
C10 0.025(5) 0.054(6) 0.061(6) -0.005(4) 0.009(4) -0.004(4)
C11 0.018(4) 0.038(5) 0.050(5) 0.000(3) -0.004(3) 0.003(3)
C12 0.025(4) 0.067(6) 0.064(5) -0.001(4) 0.028(4) -0.004(3)
C13 0.052(6) 0.058(6) 0.047(5) 0.007(4) 0.021(4) -0.003(4)
C14 0.025(4) 0.038(4) 0.040(4) 0.008(3) 0.005(3) 0.002(3)
C15 0.049(5) 0.047(5) 0.056(5) 0.011(4) 0.039(4) 0.004(4)
C16 0.052(5) 0.044(4) 0.044(4) 0.006(3) 0.030(4) -0.003(3)
C17 0.040(5) 0.049(5) 0.031(4) 0.013(3) -0.003(3) -0.003(3)
C18 0.039(5) 0.057(6) 0.027(4) 0.010(3) 0.008(3) 0.001(4)
C19 0.033(5) 0.051(6) 0.070(5) 0.004(4) 0.029(4) 0.000(3)
C20 0.037(5) 0.035(5) 0.043(4) -0.002(3) 0.012(4) -0.002(3)
C21 0.039(4) 0.031(4) 0.064(5) -0.005(4) 0.012(4) 0.003(3)
C22 0.061(6) 0.079(7) 0.050(5) 0.000(5) 0.032(4) -0.003(5)
C23 0.063(6) 0.068(7) 0.075(6) -0.030(5) 0.035(5) 0.004(5)
C24 0.041(6) 0.094(9) 0.034(4) 0.008(5) 0.011(4) 0.008(5)
C25 0.058(7) 0.075(8) 0.070(6) 0.027(5) 0.023(5) 0.015(5)
C26 0.053(6) 0.051(5) 0.048(4) 0.023(4) 0.019(4) 0.008(4)
C27 0.042(5) 0.042(5) 0.057(5) -0.009(4) 0.026(4) -0.007(3)
C28 0.057(6) 0.052(6) 0.098(7) 0.019(5) -0.041(5) 0.003(4)
C29 0.050(5) 0.049(5) 0.084(5) 0.000(4) 0.016(4) -0.003(4)
C30 0.025(4) 0.075(7) 0.060(5) -0.012(4) 0.010(4) 0.001(4)
C31 0.038(5) 0.073(7) 0.127(9) 0.008(6) 0.009(5) 0.032(5)
C32 0.041(5) 0.050(5) 0.074(5) 0.010(4) 0.002(4) -0.014(4)
C33 0.029(4) 0.056(5) 0.036(4) -0.007(4) 0.016(3) -0.003(3)
C34 0.046(4) 0.026(3) 0.053(5) 0.002(3) 0.019(4) -0.011(3)
C35 0.057(5) 0.047(5) 0.051(4) -0.013(4) 0.020(4) -0.014(4)
C36 0.050(6) 0.066(7) 0.057(6) 0.005(5) 0.024(5) -0.010(5)
C37 0.036(4) 0.062(6) 0.039(4) 0.001(3) 0.011(3) 0.011(3)
C38 0.046(6) 0.050(6) 0.089(7) 0.022(5) 0.028(5) -0.001(4)
C39 0.021(4) 0.061(5) 0.045(4) -0.008(4) 0.004(3) -0.009(3)
C40 0.045(4) 0.047(5) 0.095(6) -0.002(4) 0.021(4) 0.007(4)
C41 0.053(5) 0.065(6) 0.122(8) -0.006(5) -0.035(5) 0.009(5)
C42 0.049(6) 0.064(7) 0.083(7) -0.023(5) 0.012(5) -0.009(5)
C43 0.049(5) 0.041(5) 0.089(6) -0.010(4) 0.015(5) 0.010(4)
C44 0.037(5) 0.058(6) 0.122(7) 0.029(5) 0.007(5) -0.012(4)
C45 0.036(4) 0.039(5) 0.050(5) -0.007(3) 0.021(4) 0.005(3)
C46 0.043(5) 0.062(6) 0.036(4) -0.001(4) 0.012(4) 0.017(4)
C47 0.0381(16) 0.0470(17) 0.0396(15) 0.005(6) 0.0099(12) 0.000(6)
C48 0.041(5) 0.042(5) 0.047(4) 0.007(4) 0.026(4) 0.010(4)
C49 0.035(4) 0.067(6) 0.034(4) -0.010(4) 0.014(3) 0.011(4)
C50 0.0377(16) 0.0468(19) 0.055(2) -0.018(5) 0.0086(16) -0.002(5)
C51 0.058(6) 0.056(6) 0.060(6) -0.018(5) 0.013(5) -0.020(4)
C52 0.067(6) 0.050(5) 0.098(7) 0.001(4) 0.024(5) 0.026(4)
C53 0.062(3) 0.052(3) 0.128(4) 0.046(6) 0.001(3) 0.005(6)
C54 0.069(6) 0.071(6) 0.081(6) 0.030(5) 0.008(5) 0.022(4)
C55 0.055(6) 0.048(6) 0.082(7) 0.001(5) 0.023(5) -0.020(4)
Rh1 0.02894(12) 0.04241(14) 0.04881(14) -0.0010(5) 0.01311(10) -0.0004(4)
Cl1 0.0571(5) 0.0445(5) 0.1080(7) 0.011(2) 0.0344(5) -0.0001(19)
N1 0.037(4) 0.044(5) 0.044(4) -0.010(3) 0.013(4) -0.002(3)
N2 0.038(4) 0.044(4) 0.023(2) -0.004(2) 0.013(2) 0.004(3)
N3 0.022(4) 0.042(5) 0.056(5) -0.007(3) 0.012(3) -0.005(3)
N4 0.018(3) 0.046(4) 0.078(5) 0.010(3) 0.012(3) -0.001(3)
N5 0.0283(11) 0.0473(14) 0.0352(12) -0.011(4) 0.0114(10) 0.001(4)
C56 0.046(5) 0.49(3) 0.056(5) -0.067(9) 0.006(4) 0.013(9)
C57 0.084(8) 0.121(10) 0.140(10) 0.034(8) 0.078(7) 0.034(7)
C58 0.215(13) 0.103(10) 0.067(6) -0.004(6) 0.073(7) 0.016(8)
O1 0.096(6) 0.194(10) 0.074(4) 0.006(5) 0.055(4) 0.025(6)
C59 0.062(5) 0.101(9) 0.074(6) 0.001(6) 0.012(4) 0.005(4)
C60 0.045(5) 0.105(7) 0.044(3) -0.004(4) 0.005(3) -0.005(4)
C61 0.102(9) 0.336(16) 0.102(8) 0.003(9) 0.036(7) -0.118(10)
O2 0.040(4) 0.206(10) 0.162(7) -0.048(6) 0.016(4) -0.037(5)

loop_
_atom_type_symbol
_atom_type_description
_atom_type_scat_dispersion_real
_atom_type_scat_dispersion_imag
_atom_type_scat_source
C C 0.0033 0.0016 'International Tables Vol C Tables 4.2.6.8 and 6.1.1.4'
H H 0.0000 0.0000 'International Tables Vol C Tables 4.2.6.8 and 6.1.1.4'
N N 0.0061 0.0033 'International Tables Vol C Tables 4.2.6.8 and 6.1.1.4'
O O 0.0106 0.0060 'International Tables Vol C Tables 4.2.6.8 and 6.1.1.4'
Cl Cl 0.1484 0.1585 'International Tables Vol C Tables 4.2.6.8 and 6.1.1.4'
Rh Rh -1.1178 0.9187 'International Tables Vol C Tables 4.2.6.8 and 6.1.1.4'

loop_
_geom_angle_atom_site_label_1
_geom_angle_atom_site_label_2
_geom_angle_atom_site_label_3
_geom_angle
_geom_angle_site_symmetry_1
_geom_angle_site_symmetry_3
_geom_angle_publ_flag
N1 C1 C2 114.3(8) . . ?
N1 C1 C20 125.1(8) . . ?
C2 C1 C20 120.6(9) . . ?
C1 C2 C3 106.5(8) . . ?
C2 C3 C4 106.0(8) . . ?
C5 C4 N1 130.0(9) . . ?
C5 C4 C3 124.1(9) . . ?
N1 C4 C3 105.3(8) . . ?
C4 C5 C21 121.0(8) . . ?
C4 C5 C6 119.9(8) . . ?
C21 C5 C6 119.1(7) . . ?
N2 C6 C7 112.5(8) . . ?
N2 C6 C5 130.0(8) . . ?
C7 C6 C5 117.6(8) . . ?
C8 C7 C6 103.3(8) . . ?
C7 C8 C9 109.0(9) . . ?
N2 C9 C10 127.3(7) . . ?
N2 C9 C8 104.6(8) . . ?
C10 C9 C8 127.9(8) . . ?
C11 C10 C9 126.3(9) . . ?
C11 C10 C27 119.8(8) . . ?
C9 C10 C27 113.8(8) . . ?
C10 C11 N3 126.8(9) . . ?
C10 C11 C12 129.0(8) . . ?
N3 C11 C12 103.8(8) . . ?
C13 C12 C11 107.2(8) . . ?
C12 C13 C14 110.0(8) . . ?
N3 C14 C13 111.6(8) . . ?
N3 C14 C15 122.4(8) . . ?
C13 C14 C15 126.0(9) . . ?
C16 C15 C14 129.1(8) . . ?
C16 C15 C33 116.7(8) . . ?
C14 C15 C33 114.2(8) . . ?
C15 C16 N4 122.2(9) . . ?
C15 C16 C17 131.7(8) . . ?
N4 C16 C17 106.1(8) . . ?
C18 C17 C16 111.0(7) . . ?
C17 C18 C19 105.7(8) . . ?
N4 C19 C20 124.2(9) . . ?
N4 C19 C18 113.7(8) . . ?
C20 C19 C18 122.0(9) . . ?
C19 C20 C1 122.1(9) . . ?
C19 C20 C39 120.6(8) . . ?
C1 C20 C39 116.8(8) . . ?
C22 C21 C26 118.7(9) . . ?
C22 C21 C5 115.6(9) . . ?
C26 C21 C5 125.6(9) . . ?
C21 C22 C23 118.1(9) . . ?
C24 C23 C22 118.7(9) . . ?
C23 C24 C25 118.5(9) . . ?
C26 C25 C24 123.7(10) . . ?
C25 C26 C21 122.1(10) . . ?
C28 C27 C32 114.1(8) . . ?
C28 C27 C10 120.1(9) . . ?
C32 C27 C10 125.8(9) . . ?
C27 C28 C29 121.9(10) . . ?
C30 C29 C28 119.5(10) . . ?
C31 C30 C29 119.7(9) . . ?
C30 C31 C32 119.2(9) . . ?
C27 C32 C31 123.5(9) . . ?
C38 C33 C34 117.9(8) . . ?
C38 C33 C15 117.8(9) . . ?
C34 C33 C15 124.2(8) . . ?
C35 C34 C33 123.1(9) . . ?
C34 C35 C36 121.6(9) . . ?
C37 C36 C35 120.3(9) . . ?
C36 C37 C38 116.9(9) . . ?
C33 C38 C37 120.2(9) . . ?
C40 C39 C44 119.9(9) . . ?
C40 C39 C20 123.2(9) . . ?
C44 C39 C20 116.8(9) . . ?
C39 C40 C41 119.2(10) . . ?
C42 C41 C40 119.9(11) . . ?
C43 C42 C41 119.1(10) . . ?
C42 C43 C44 120.4(9) . . ?
C39 C44 C43 119.3(9) . . ?
N5 C45 C46 120.1(8) . . ?
C45 C46 C47 122.8(8) . . ?
C46 C47 C48 115.7(3) . . ?
C46 C47 C50 123.4(11) . . ?
C48 C47 C50 120.8(11) . . ?
C49 C48 C47 118.3(8) . . ?
N5 C49 C48 126.4(7) . . ?
C55 C50 C51 119.0(3) . . ?
C55 C50 C47 121.9(11) . . ?
C51 C50 C47 119.1(11) . . ?
C52 C51 C50 118.8(10) . . ?
C53 C52 C51 120.3(10) . . ?
C52 C53 C54 120.4(4) . . ?
C55 C54 C53 118.8(10) . . ?
C54 C55 C50 122.4(11) . . ?
N4 Rh1 N1 89.5(3) . . ?
N4 Rh1 N3 89.2(3) . . ?
N1 Rh1 N3 177.7(3) . . ?
N4 Rh1 N2 178.5(3) . . ?
N1 Rh1 N2 91.6(3) . . ?
N3 Rh1 N2 89.7(3) . . ?
N4 Rh1 N5 89.2(3) . . ?
N1 Rh1 N5 91.2(3) . . ?
N3 Rh1 N5 90.7(3) . . ?
N2 Rh1 N5 89.8(3) . . ?
N4 Rh1 Cl1 90.5(2) . . ?
N1 Rh1 Cl1 88.6(2) . . ?
N3 Rh1 Cl1 89.5(2) . . ?
N2 Rh1 Cl1 90.5(2) . . ?
N5 Rh1 Cl1 179.7(3) . . ?
C1 N1 C4 107.7(8) . . ?
C1 N1 Rh1 129.3(6) . . ?
C4 N1 Rh1 123.0(7) . . ?
C6 N2 C9 110.5(7) . . ?
C6 N2 Rh1 124.5(6) . . ?
C9 N2 Rh1 124.9(5) . . ?
C14 N3 C11 107.3(8) . . ?
C14 N3 Rh1 128.1(6) . . ?
C11 N3 Rh1 124.6(6) . . ?
C19 N4 C16 103.4(8) . . ?
C19 N4 Rh1 128.8(6) . . ?
C16 N4 Rh1 127.8(7) . . ?
C45 N5 C49 116.4(3) . . ?
C45 N5 Rh1 120.6(6) . . ?
C49 N5 Rh1 122.8(6) . . ?
O1 C57 C58 133.8(11) . . ?
O1 C57 C56 111.5(10) . . ?
C58 C57 C56 113.9(9) . . ?
O2 C60 C61 123.6(9) . . ?
O2 C60 C59 117.3(9) . . ?
C61 C60 C59 117.9(7) . . ?

loop_
_geom_bond_atom_site_label_1
_geom_bond_atom_site_label_2
_geom_bond_distance
_geom_bond_site_symmetry_2
_geom_bond_publ_flag
C1 N1 1.333(12) . ?
C1 C2 1.396(13) . ?
C1 C20 1.454(13) . ?
C2 C3 1.403(13) . ?
C3 C4 1.529(12) . ?
C4 C5 1.352(13) . ?
C4 N1 1.424(11) . ?
C5 C21 1.477(12) . ?
C5 C6 1.480(11) . ?
C6 N2 1.288(11) . ?
C6 C7 1.401(12) . ?
C7 C8 1.384(14) . ?
C8 C9 1.440(13) . ?
C9 N2 1.362(11) . ?
C9 C10 1.375(14) . ?
C10 C11 1.332(13) . ?
C10 C27 1.486(13) . ?
C11 N3 1.403(11) . ?
C11 C12 1.491(12) . ?
C12 C13 1.300(13) . ?
C13 C14 1.340(13) . ?
C14 N3 1.336(11) . ?
C14 C15 1.432(13) . ?
C15 C16 1.315(12) . ?
C15 C33 1.524(11) . ?
C16 N4 1.459(11) . ?
C16 C17 1.490(12) . ?
C17 C18 1.328(14) . ?
C18 C19 1.431(12) . ?
C19 N4 1.408(12) . ?
C19 C20 1.421(13) . ?
C20 C39 1.527(12) . ?
C21 C22 1.349(14) . ?
C21 C26 1.368(12) . ?
C22 C23 1.516(12) . ?
C23 C24 1.325(13) . ?
C24 C25 1.368(14) . ?
C25 C26 1.298(14) . ?
C27 C28 1.380(13) . ?
C27 C32 1.385(12) . ?
C28 C29 1.410(13) . ?
C29 C30 1.353(14) . ?
C30 C31 1.349(15) . ?
C31 C32 1.391(12) . ?
C33 C38 1.382(13) . ?
C33 C34 1.385(13) . ?
C34 C35 1.281(11) . ?
C35 C36 1.404(12) . ?
C36 C37 1.366(13) . ?
C37 C38 1.461(13) . ?
C39 C40 1.334(13) . ?
C39 C44 1.364(13) . ?
C40 C41 1.401(14) . ?
C41 C42 1.352(15) . ?
C42 C43 1.345(14) . ?
C43 C44 1.391(13) . ?
C45 N5 1.349(10) . ?
C45 C46 1.390(12) . ?
C46 C47 1.394(14) . ?
C47 C48 1.400(14) . ?
C47 C50 1.491(4) . ?
C48 C49 1.351(12) . ?
C49 N5 1.349(11) . ?
C50 C55 1.357(15) . ?
C50 C51 1.422(15) . ?
C51 C52 1.414(14) . ?
C52 C53 1.317(17) . ?
C53 C54 1.452(17) . ?
C54 C55 1.336(14) . ?
Rh1 N4 1.970(8) . ?
Rh1 N1 2.009(9) . ?
Rh1 N3 2.057(8) . ?
Rh1 N2 2.062(6) . ?
Rh1 N5 2.081(2) . ?
Rh1 Cl1 2.3415(8) . ?
C56 C57 1.499(14) . ?
C57 O1 1.216(10) . ?
C57 C58 1.444(14) . ?
C59 C60 1.468(11) . ?
C60 O2 1.228(8) . ?
C60 C61 1.460(13) . ?
